data_7101143
loop_
_publ_author_name
'Jin Liu'
'Kelly Jo Boarman'

_publ_section_title
;
Regiospecific Topochemical Reactions Controlled by
Trifluoromethyl Directing Groups
;
_journal_issue 3
_journal_name_full 'Chemical Communications'
_journal_paper_doi 10.1039/b413898h
_journal_year 2005
_chemical_formula_moiety 'C36 H24 F12'
_chemical_formula_sum 'C36 H24 F12'
_chemical_formula_weight 684.55
_chemical_name_common 04196a
_chemical_name_systematic
;
?
;
_space_group_IT_number 2
_symmetry_cell_setting triclinic
_symmetry_space_group_name_Hall '-P 1'
_symmetry_space_group_name_H-M 'P -1'
_atom_sites_solution_hydrogens geom
_atom_sites_solution_primary direct
_atom_sites_solution_secondary difmap
_audit_creation_method SHELXL-97
_cell_angle_alpha 73.214(2)
_cell_angle_beta 68.806(2)
_cell_angle_gamma 84.573(2)
_cell_formula_units_Z 1
_cell_length_a 7.9904(9)
_cell_length_b 10.0114(11)
_cell_length_c 10.6547(12)
_cell_measurement_reflns_used 1570
_cell_measurement_temperature 173(2)
_cell_measurement_theta_max 24.87
_cell_measurement_theta_min 2.56
_cell_volume 760.77(15)
_computing_cell_refinement 'Bruker SMART'
_computing_data_collection 'Bruker SMART'
_computing_data_reduction 'Bruker SAINT'
_computing_molecular_graphics 'Bruker SHELXTL'
_computing_publication_material 'Bruker SHELXTL'
_computing_structure_refinement 'Bruker SHELXTL'
_computing_structure_solution 'Bruker SHELXTL'
_diffrn_ambient_temperature 173(2)
_diffrn_measured_fraction_theta_full 0.999
_diffrn_measured_fraction_theta_max 0.999
_diffrn_measurement_device_type 'CCD area detector'
_diffrn_measurement_method 'phi and omega scans'
_diffrn_radiation_monochromator graphite
_diffrn_radiation_source 'sealed tube'
_diffrn_radiation_type MoK\a
_diffrn_radiation_wavelength 0.71073
_diffrn_reflns_av_R_equivalents 0.0368
_diffrn_reflns_av_sigmaI/netI 0.0370
_diffrn_reflns_limit_h_max 9
_diffrn_reflns_limit_h_min -8
_diffrn_reflns_limit_k_max 11
_diffrn_reflns_limit_k_min -11
_diffrn_reflns_limit_l_max 12
_diffrn_reflns_limit_l_min 0
_diffrn_reflns_number 7718
_diffrn_reflns_theta_full 25.03
_diffrn_reflns_theta_max 25.03
_diffrn_reflns_theta_min 2.12
_exptl_absorpt_coefficient_mu 0.138
_exptl_absorpt_correction_T_max 0.9810
_exptl_absorpt_correction_T_min 0.9599
_exptl_absorpt_correction_type multi-scan
_exptl_absorpt_process_details 'SADABS (Sheldrick, 2003)'
_exptl_crystal_colour Colorless
_exptl_crystal_density_diffrn 1.494
_exptl_crystal_density_method 'not measured'
_exptl_crystal_description Block
_exptl_crystal_F_000 348
_exptl_crystal_size_max 0.30
_exptl_crystal_size_mid 0.14
_exptl_crystal_size_min 0.14
_refine_diff_density_max 0.252
_refine_diff_density_min -0.184
_refine_diff_density_rms 0.045
_refine_ls_extinction_method none
_refine_ls_goodness_of_fit_ref 1.049
_refine_ls_hydrogen_treatment mixed
_refine_ls_matrix_type full
_refine_ls_number_parameters 217
_refine_ls_number_reflns 2700
_refine_ls_number_restraints 0
_refine_ls_restrained_S_all 1.049
_refine_ls_R_factor_all 0.0632
_refine_ls_R_factor_gt 0.0456
_refine_ls_shift/su_max 0.000
_refine_ls_shift/su_mean 0.000
_refine_ls_structure_factor_coef Fsqd
_refine_ls_weighting_details 'calc w=1/[\s^2^(Fo^2^)+(0.0551P)^2^+0.2949P] where P=(Fo^2^+2Fc^2^)/3'
_refine_ls_weighting_scheme calc
_refine_ls_wR_factor_gt 0.1136
_refine_ls_wR_factor_ref 0.1257
_reflns_number_gt 2039
_reflns_number_total 2700
_reflns_threshold_expression >2sigma(I)
_cod_data_source_file b413898h.txt
_cod_depositor_comments
;
The following automatic conversions were performed:
'_symmetry_cell_setting' value 'Triclinic' changed to 'triclinic'
according to '/home/saulius/struct/CIF-dictionaries/cif_core.dic'
dictionary named 'cif_core.dic' version 2.4.1 from
2010-06-29.

'_exptl_absorpt_correction_type' value 'Multi-scan' changed
to 'multi-scan' according to
'/home/saulius/struct/CIF-dictionaries/cif_core.dic' dictionary named
'cif_core.dic' version 2.4.1 from 2010-06-29.

Automatic conversion script
Id: cif_fix_enum 1527 2010-12-29 10:47:43Z saulius 
;
_cod_original_sg_symbol_H-M P-1
_cod_database_code 7101143

loop_
_symmetry_equiv_pos_as_xyz
'x, y, z'
'-x, -y, -z'

loop_
_atom_site_label
_atom_site_type_symbol
_atom_site_fract_x
_atom_site_fract_y
_atom_site_fract_z
_atom_site_U_iso_or_equiv
_atom_site_adp_type
_atom_site_occupancy
_atom_site_symmetry_multiplicity
_atom_site_calc_flag
_atom_site_refinement_flags
C1 C 0.8725(3) 0.33426(19) 0.10631(19) 0.0311(4) Uani 1 1 d .
C2 C 0.8636(3) 0.2835(2) -0.0014(2) 0.0352(5) Uani 1 1 d .
C3 C 0.9970(3) 0.1984(2) -0.0618(2) 0.0503(6) Uani 1 1 d .
H3A H 0.9879 0.1640 -0.1334 0.060 Uiso 1 1 calc R
C4 C 1.1413(3) 0.1636(3) -0.0193(3) 0.0594(7) Uani 1 1 d .
H4A H 1.2322 0.1053 -0.0612 0.071 Uiso 1 1 calc R
C5 C 1.1541(3) 0.2134(3) 0.0846(3) 0.0552(7) Uani 1 1 d .
H5A H 1.2540 0.1891 0.1146 0.066 Uiso 1 1 calc R
C6 C 1.0225(3) 0.2987(2) 0.1456(2) 0.0420(5) Uani 1 1 d .
H6A H 1.0348 0.3337 0.2157 0.050 Uiso 1 1 calc R
C7 C 0.7298(3) 0.41819(19) 0.1789(2) 0.0323(4) Uani 1 1 d .
H7A H 0.6672 0.4815 0.1264 0.039 Uiso 1 1 calc R
C8 C 0.6835(3) 0.41045(19) 0.3138(2) 0.0334(5) Uani 1 1 d .
H8A H 0.7456 0.3457 0.3657 0.040 Uiso 1 1 calc R
C9 C 0.5423(3) 0.49505(19) 0.38955(19) 0.0325(5) Uani 1 1 d .
H9A H 0.4851 0.5581 0.3252 0.039 Uiso 1 1 calc R
C10 C 0.6050(3) 0.57990(19) 0.46756(19) 0.0316(4) Uani 1 1 d .
H10A H 0.7267 0.5481 0.4696 0.038 Uiso 1 1 calc R
C11 C 0.6046(3) 0.73674(19) 0.41638(18) 0.0321(5) Uani 1 1 d .
C12 C 0.7310(3) 0.8216(2) 0.4217(2) 0.0411(5) Uani 1 1 d .
C13 C 0.7284(4) 0.9659(2) 0.3699(2) 0.0541(7) Uani 1 1 d .
H13A H 0.8167 1.0215 0.3720 0.065 Uiso 1 1 calc R
C14 C 0.5998(4) 1.0287(2) 0.3157(2) 0.0574(7) Uani 1 1 d .
H14A H 0.5992 1.1274 0.2804 0.069 Uiso 1 1 calc R
C15 C 0.4714(4) 0.9478(2) 0.3130(2) 0.0500(6) Uani 1 1 d .
H15A H 0.3806 0.9907 0.2773 0.060 Uiso 1 1 calc R
C16 C 0.4751(3) 0.8040(2) 0.3622(2) 0.0401(5) Uani 1 1 d .
H16A H 0.3864 0.7496 0.3589 0.048 Uiso 1 1 calc R
C17 C 0.7087(3) 0.3162(2) -0.0512(2) 0.0459(6) Uani 1 1 d .
F1 F 0.55018(18) 0.29502(17) 0.05310(15) 0.0633(4) Uani 1 1 d .
F2 F 0.7062(2) 0.44870(17) -0.12288(17) 0.0791(5) Uani 1 1 d .
F3 F 0.7027(3) 0.2386(2) -0.1318(2) 0.0925(6) Uani 1 1 d .
C18 C 0.8670(4) 0.7595(3) 0.4869(3) 0.0596(7) Uani 1 1 d .
F4 F 0.7932(2) 0.67473(17) 0.61634(14) 0.0710(5) Uani 1 1 d .
F5 F 0.9892(2) 0.68134(19) 0.41440(18) 0.0765(5) Uani 1 1 d .
F6 F 0.9620(3) 0.8550(2) 0.4993(2) 0.1015(7) Uani 1 1 d .

loop_
_atom_site_aniso_label
_atom_site_aniso_U_11
_atom_site_aniso_U_22
_atom_site_aniso_U_33
_atom_site_aniso_U_23
_atom_site_aniso_U_13
_atom_site_aniso_U_12
C1 0.0347(11) 0.0277(10) 0.0282(10) -0.0034(8) -0.0091(8) -0.0086(8)
C2 0.0380(11) 0.0362(11) 0.0287(10) -0.0092(8) -0.0071(9) -0.0051(9)
C3 0.0509(14) 0.0538(14) 0.0416(13) -0.0198(11) -0.0054(11) -0.0003(11)
C4 0.0475(15) 0.0562(15) 0.0575(16) -0.0161(13) 0.0000(12) 0.0080(12)
C5 0.0317(12) 0.0577(15) 0.0621(16) 0.0005(12) -0.0128(11) -0.0019(11)
C6 0.0384(12) 0.0464(13) 0.0410(12) -0.0054(10) -0.0165(10) -0.0094(10)
C7 0.0400(11) 0.0288(10) 0.0307(10) -0.0063(8) -0.0154(9) -0.0060(8)
C8 0.0465(12) 0.0256(10) 0.0317(10) -0.0068(8) -0.0180(9) -0.0030(8)
C9 0.0492(12) 0.0256(10) 0.0272(10) -0.0073(8) -0.0179(9) -0.0016(8)
C10 0.0406(11) 0.0289(10) 0.0296(10) -0.0093(8) -0.0158(9) -0.0010(8)
C11 0.0440(11) 0.0297(10) 0.0227(9) -0.0092(8) -0.0088(8) -0.0058(8)
C12 0.0490(13) 0.0441(12) 0.0282(10) -0.0122(9) -0.0056(9) -0.0152(10)
C13 0.0763(17) 0.0403(13) 0.0370(12) -0.0114(10) -0.0020(12) -0.0282(12)
C14 0.093(2) 0.0282(12) 0.0356(12) -0.0060(10) -0.0048(13) -0.0109(13)
C15 0.0733(16) 0.0351(12) 0.0343(12) -0.0071(9) -0.0141(11) 0.0071(11)
C16 0.0552(13) 0.0325(11) 0.0342(11) -0.0095(9) -0.0170(10) -0.0021(10)
C17 0.0530(14) 0.0567(15) 0.0348(12) -0.0179(11) -0.0184(11) -0.0027(11)
F1 0.0431(8) 0.0946(11) 0.0606(9) -0.0241(8) -0.0234(7) -0.0079(7)
F2 0.0896(12) 0.0759(11) 0.0738(11) 0.0117(9) -0.0538(10) -0.0083(9)
F3 0.1017(13) 0.1310(16) 0.0953(13) -0.0793(12) -0.0595(11) 0.0175(12)
C18 0.0621(16) 0.0688(17) 0.0544(15) -0.0135(13) -0.0245(13) -0.0240(14)
F4 0.0887(11) 0.0878(11) 0.0458(8) -0.0052(8) -0.0382(8) -0.0251(9)
F5 0.0530(9) 0.1012(13) 0.0760(11) -0.0200(10) -0.0265(8) -0.0009(9)
F6 0.1110(14) 0.1019(14) 0.1177(16) -0.0184(12) -0.0661(13) -0.0529(12)

loop_
_atom_type_symbol
_atom_type_description
_atom_type_scat_dispersion_real
_atom_type_scat_dispersion_imag
_atom_type_scat_source
C C 0.0033 0.0016 'International Tables Vol C Tables 4.2.6.8 and 6.1.1.4'
H H 0.0000 0.0000 'International Tables Vol C Tables 4.2.6.8 and 6.1.1.4'
F F 0.0171 0.0103 'International Tables Vol C Tables 4.2.6.8 and 6.1.1.4'

loop_
_geom_angle_atom_site_label_1
_geom_angle_atom_site_label_2
_geom_angle_atom_site_label_3
_geom_angle
_geom_angle_site_symmetry_1
_geom_angle_site_symmetry_3
C6 C1 C2 117.06(18) . .
C6 C1 C7 120.06(18) . .
C2 C1 C7 122.86(17) . .
C3 C2 C1 120.82(19) . .
C3 C2 C17 118.01(19) . .
C1 C2 C17 121.15(18) . .
C4 C3 C2 120.7(2) . .
C4 C3 H3A 119.7 . .
C2 C3 H3A 119.7 . .
C3 C4 C5 119.5(2) . .
C3 C4 H4A 120.2 . .
C5 C4 H4A 120.2 . .
C4 C5 C6 120.5(2) . .
C4 C5 H5A 119.7 . .
C6 C5 H5A 119.7 . .
C5 C6 C1 121.4(2) . .
C5 C6 H6A 119.3 . .
C1 C6 H6A 119.3 . .
C8 C7 C1 123.68(18) . .
C8 C7 H7A 118.2 . .
C1 C7 H7A 118.2 . .
C7 C8 C9 125.02(18) . .
C7 C8 H8A 117.5 . .
C9 C8 H8A 117.5 . .
C8 C9 C10 115.05(17) . .
C8 C9 C10 119.25(15) . 2_666
C10 C9 C10 89.46(14) . 2_666
C8 C9 H9A 110.5 . .
C10 C9 H9A 110.5 . .
C10 C9 H9A 110.5 2_666 .
C11 C10 C9 117.69(15) . .
C11 C10 C9 118.74(16) . 2_666
C9 C10 C9 90.54(14) . 2_666
C11 C10 H10A 109.5 . .
C9 C10 H10A 109.5 . .
C9 C10 H10A 109.5 2_666 .
C16 C11 C12 116.98(18) . .
C16 C11 C10 120.39(17) . .
C12 C11 C10 122.62(19) . .
C13 C12 C11 120.6(2) . .
C13 C12 C18 118.5(2) . .
C11 C12 C18 120.8(2) . .
C14 C13 C12 120.8(2) . .
C14 C13 H13A 119.6 . .
C12 C13 H13A 119.6 . .
C13 C14 C15 119.5(2) . .
C13 C14 H14A 120.2 . .
C15 C14 H14A 120.2 . .
C14 C15 C16 120.0(2) . .
C14 C15 H15A 120.0 . .
C16 C15 H15A 120.0 . .
C15 C16 C11 122.0(2) . .
C15 C16 H16A 119.0 . .
C11 C16 H16A 119.0 . .
F3 C17 F2 107.04(19) . .
F3 C17 F1 104.98(19) . .
F2 C17 F1 104.7(2) . .
F3 C17 C2 113.26(19) . .
F2 C17 C2 113.16(19) . .
F1 C17 C2 112.99(17) . .
F6 C18 F4 105.9(2) . .
F6 C18 F5 105.6(2) . .
F4 C18 F5 105.4(2) . .
F6 C18 C12 113.2(2) . .
F4 C18 C12 112.6(2) . .
F5 C18 C12 113.3(2) . .

loop_
_geom_bond_atom_site_label_1
_geom_bond_atom_site_label_2
_geom_bond_distance
_geom_bond_site_symmetry_2
C1 C6 1.390(3) .
C1 C2 1.408(3) .
C1 C7 1.470(3) .
C2 C3 1.387(3) .
C2 C17 1.490(3) .
C3 C4 1.366(4) .
C3 H3A 0.9500 .
C4 C5 1.376(4) .
C4 H4A 0.9500 .
C5 C6 1.383(3) .
C5 H5A 0.9500 .
C6 H6A 0.9500 .
C7 C8 1.328(3) .
C7 H7A 0.9500 .
C8 C9 1.482(3) .
C8 H8A 0.9500 .
C9 C10 1.566(2) .
C9 C10 1.574(3) 2_666
C9 H9A 1.0000 .
C10 C11 1.506(3) .
C10 C9 1.574(3) 2_666
C10 H10A 1.0000 .
C11 C16 1.390(3) .
C11 C12 1.406(3) .
C12 C13 1.390(3) .
C12 C18 1.489(4) .
C13 C14 1.371(4) .
C13 H13A 0.9500 .
C14 C15 1.380(4) .
C14 H14A 0.9500 .
C15 C16 1.383(3) .
C15 H15A 0.9500 .
C16 H16A 0.9500 .
C17 F3 1.328(3) .
C17 F2 1.328(3) .
C17 F1 1.334(3) .
C18 F6 1.338(3) .
C18 F4 1.342(3) .
C18 F5 1.350(3) .

loop_
_geom_torsion_atom_site_label_1
_geom_torsion_atom_site_label_2
_geom_torsion_atom_site_label_3
_geom_torsion_atom_site_label_4
_geom_torsion
_geom_torsion_site_symmetry_1
_geom_torsion_site_symmetry_4
C6 C1 C2 C3 1.8(3) . .
C7 C1 C2 C3 -176.51(18) . .
C6 C1 C2 C17 -179.81(19) . .
C7 C1 C2 C17 1.8(3) . .
C1 C2 C3 C4 -0.9(3) . .
C17 C2 C3 C4 -179.3(2) . .
C2 C3 C4 C5 0.1(4) . .
C3 C4 C5 C6 -0.2(4) . .
C4 C5 C6 C1 1.3(3) . .
C2 C1 C6 C5 -2.0(3) . .
C7 C1 C6 C5 176.36(18) . .
C6 C1 C7 C8 -33.3(3) . .
C2 C1 C7 C8 145.0(2) . .
C1 C7 C8 C9 179.02(17) . .
C7 C8 C9 C10 -125.1(2) . .
C7 C8 C9 C10 130.4(2) . 2_666
C8 C9 C10 C11 114.43(19) . .
C10 C9 C10 C11 -123.2(2) 2_666 .
C8 C9 C10 C9 -122.35(19) . 2_666
C10 C9 C10 C9 0.0 2_666 2_666
C9 C10 C11 C16 33.7(3) . .
C9 C10 C11 C16 -73.8(2) 2_666 .
C9 C10 C11 C12 -146.96(18) . .
C9 C10 C11 C12 105.6(2) 2_666 .
C16 C11 C12 C13 -2.3(3) . .
C10 C11 C12 C13 178.29(19) . .
C16 C11 C12 C18 175.79(19) . .
C10 C11 C12 C18 -3.6(3) . .
C11 C12 C13 C14 1.7(3) . .
C18 C12 C13 C14 -176.4(2) . .
C12 C13 C14 C15 0.1(3) . .
C13 C14 C15 C16 -1.2(3) . .
C14 C15 C16 C11 0.5(3) . .
C12 C11 C16 C15 1.2(3) . .
C10 C11 C16 C15 -179.37(19) . .
C3 C2 C17 F3 11.2(3) . .
C1 C2 C17 F3 -167.18(19) . .
C3 C2 C17 F2 -110.9(2) . .
C1 C2 C17 F2 70.8(2) . .
C3 C2 C17 F1 130.4(2) . .
C1 C2 C17 F1 -48.0(3) . .
C13 C12 C18 F6 6.1(3) . .
C11 C12 C18 F6 -172.1(2) . .
C13 C12 C18 F4 126.2(2) . .
C11 C12 C18 F4 -51.9(3) . .
C13 C12 C18 F5 -114.2(2) . .
C11 C12 C18 F5 67.7(3) . .
